data_7040020
loop_
_publ_author_name
'Das, Siva Prasad'
'Ganguly, Rakesh'
'Li, Yongxin'
'Soo, Han Sen'

_publ_section_title
;
 Nucleophilic reactivity and electrocatalytic reduction of halogenated
 organic compounds by nickel o-phenylenedioxamidate complexes.
;
_journal_issue 34
_journal_name_full 'Dalton transactions (Cambridge, England : 2003)'
_journal_page_first 13556
_journal_page_last 13564
_journal_paper_doi 10.1039/c6dt02349e
_journal_volume 45
_journal_year 2016
_chemical_formula_sum 'C17 H25 N5 Ni O4'
_chemical_formula_weight 422.13
_space_group_crystal_system monoclinic
_space_group_IT_number 15
_space_group_name_Hall '-C 2yc'
_space_group_name_H-M_alt 'C 1 2/c 1'
_symmetry_space_group_name_Hall '-C 2yc'
_symmetry_space_group_name_H-M 'C 1 2/c 1'
_atom_sites_solution_hydrogens geom
_audit_update_record
;
2016-04-21 deposited with the CCDC.
2016-07-22 downloaded from the CCDC.
;
_cell_angle_alpha 90
_cell_angle_beta 99.098(3)
_cell_angle_gamma 90
_cell_formula_units_Z 8
_cell_length_a 29.263(2)
_cell_length_b 12.4118(9)
_cell_length_c 10.6811(9)
_cell_measurement_reflns_used 2046
_cell_measurement_temperature 153.(2)
_cell_measurement_theta_max 25.8750
_cell_measurement_theta_min 2.5473
_cell_volume 3830.6(5)
_computing_cell_refinement 'SAINT V8.34A (Bruker AXS Inc., 2013)'
_computing_data_collection 'APEX2 (Bruker AXS Inc., 2014)'
_computing_data_reduction 'SAINT V8.34A (Bruker AXS Inc., 2013)'
_computing_molecular_graphics 'XP (Bruker AXS Inc., 2014)'
_computing_publication_material 'APEX2 (Bruker AXS Inc., 2014)'
_computing_structure_refinement 'SHELXL-2014/7 (Sheldrick, 2014)'
_computing_structure_solution 'SHELXT (Bruker AXS Inc., 2014)'
_diffrn_ambient_temperature 153.(2)
_diffrn_detector_area_resol_mean 8.3333
_diffrn_measured_fraction_theta_full 0.997
_diffrn_measured_fraction_theta_max 0.997
_diffrn_measurement_device_type 'CCD area detector'
_diffrn_measurement_method 'phi and omega scans'
_diffrn_radiation_monochromator graphite
_diffrn_radiation_type MoK\a
_diffrn_radiation_wavelength 0.71073
_diffrn_reflns_av_R_equivalents 0.1313
_diffrn_reflns_av_unetI/netI 0.1480
_diffrn_reflns_limit_h_max 36
_diffrn_reflns_limit_h_min -36
_diffrn_reflns_limit_k_max 15
_diffrn_reflns_limit_k_min -15
_diffrn_reflns_limit_l_max 13
_diffrn_reflns_limit_l_min -8
_diffrn_reflns_number 16450
_diffrn_reflns_theta_full 26.39
_diffrn_reflns_theta_max 26.39
_diffrn_reflns_theta_min 1.79
_diffrn_source 'fine-focus sealed tube'
_exptl_absorpt_coefficient_mu 1.046
_exptl_absorpt_correction_T_max 0.98
_exptl_absorpt_correction_T_min 0.74
_exptl_absorpt_correction_type multi-scan
_exptl_absorpt_process_details 'SADABS V2014/5 (Bruker AXS Inc.)'
_exptl_crystal_colour red
_exptl_crystal_density_diffrn 1.464
_exptl_crystal_density_method 'not measured'
_exptl_crystal_description plate
_exptl_crystal_F_000 1776
_exptl_crystal_size_max 0.160
_exptl_crystal_size_mid 0.100
_exptl_crystal_size_min 0.020
_refine_diff_density_max 0.600
_refine_diff_density_min -0.809
_refine_ls_extinction_method none
_refine_ls_goodness_of_fit_ref 1.100
_refine_ls_hydrogen_treatment constr
_refine_ls_matrix_type full
_refine_ls_number_parameters 251
_refine_ls_number_reflns 3920
_refine_ls_number_restraints 0
_refine_ls_restrained_S_all 1.100
_refine_ls_R_factor_all 0.1566
_refine_ls_R_factor_gt 0.0622
_refine_ls_shift/su_max 0.000
_refine_ls_shift/su_mean 0.000
_refine_ls_structure_factor_coef Fsqd
_refine_ls_weighting_details 'w=1/[\s^2^(Fo^2^)+(0.0579P)^2^+3.5732P] where P=(Fo^2^+2Fc^2^)/3'
_refine_ls_weighting_scheme calc
_refine_ls_wR_factor_gt 0.1237
_refine_ls_wR_factor_ref 0.1721
_reflns_number_gt 2041
_reflns_number_total 3920
_reflns_threshold_expression 'I > 2\s(I)'
_cod_data_source_file c6dt02349e2.cif
_cod_data_source_block I
_cod_depositor_comments 'Adding full bibliography for 7040020--7040023.cif.'
_cod_database_code 7040020

loop_
_space_group_symop_operation_xyz
'x, y, z'
'-x, y, -z+1/2'
'x+1/2, y+1/2, z'
'-x+1/2, y+1/2, -z+1/2'
'-x, -y, -z'
'x, -y, z-1/2'
'-x+1/2, -y+1/2, -z'
'x+1/2, -y+1/2, z-1/2'

loop_
_atom_site_type_symbol
_atom_site_label
_atom_site_fract_x
_atom_site_fract_y
_atom_site_fract_z
_atom_site_U_iso_or_equiv
_atom_site_adp_type
_atom_site_calc_flag
_atom_site_refinement_flags_adp
_atom_site_refinement_flags_posn
_atom_site_occupancy
Ni Ni1 0.67579(2) 0.81458(6) 0.45166(7) 0.0306(3) Uani d . . 1
C C1 0.6098(2) 0.6640(4) 0.3567(5) 0.0302(14) Uani d . . 1
C C2 0.5710(2) 0.5993(4) 0.3352(6) 0.0374(15) Uani d . . 1
H H2 0.5474 0.6052 0.3864 0.045 Uiso calc U R 1
C C3 0.5674(2) 0.5251(5) 0.2366(6) 0.0458(18) Uani d . . 1
H H3 0.541 0.4798 0.2202 0.055 Uiso calc U R 1
C C4 0.6018(2) 0.5162(5) 0.1622(6) 0.0474(18) Uani d . . 1
H H4 0.5989 0.464 0.0963 0.057 Uiso calc U R 1
C C5 0.6397(2) 0.5810(5) 0.1819(6) 0.0421(16) Uani d . . 1
H H5 0.6629 0.5749 0.1293 0.051 Uiso calc U R 1
C C6 0.6442(2) 0.6552(4) 0.2783(5) 0.0309(14) Uani d . . 1
C C7 0.7156(2) 0.7457(5) 0.2498(6) 0.0400(16) Uani d . . 1
C C8 0.7473(2) 0.8316(5) 0.3199(6) 0.0352(15) Uani d . . 1
C C9 0.5924(2) 0.7811(4) 0.5294(5) 0.0339(15) Uani d . . 1
C C10 0.6159(2) 0.8742(5) 0.6095(5) 0.0342(15) Uani d . . 1
C C11 0.8061(2) 0.8192(5) 0.1821(7) 0.0545(19) Uani d . . 1
H H11A 0.8136 0.7442 0.2058 0.082 Uiso calc U R 1
H H11B 0.8344 0.8577 0.1714 0.082 Uiso calc U R 1
H H11C 0.7843 0.8209 0.1023 0.082 Uiso calc U R 1
C C12 0.7653(2) 0.9558(5) 0.4911(6) 0.0514(19) Uani d . . 1
H H12A 0.7969 0.9471 0.4729 0.077 Uiso calc U R 1
H H12B 0.7653 0.9478 0.5823 0.077 Uiso calc U R 1
H H12C 0.7538 1.0276 0.4639 0.077 Uiso calc U R 1
C C13 0.6862(2) 0.9732(5) 0.6733(6) 0.0505(18) Uani d . . 1
H H13A 0.6681 0.9977 0.7377 0.076 Uiso calc U R 1
H H13B 0.6931 1.0347 0.622 0.076 Uiso calc U R 1
H H13C 0.7151 0.9406 0.7149 0.076 Uiso calc U R 1
C C14 0.5498(2) 0.8084(5) 1.0988(5) 0.0438(16) Uani d . . 1
H H14A 0.5165 0.794 1.0902 0.066 Uiso calc U R 1
H H14B 0.5574 0.8725 1.1515 0.066 Uiso calc U R 1
H H14C 0.567 0.7464 1.1387 0.066 Uiso calc U R 1
C C15 0.5358(2) 0.9215(5) 0.9099(6) 0.0389(16) Uani d . . 1
H H15A 0.5442 0.9345 0.8259 0.058 Uiso calc U R 1
H H15B 0.5431 0.9855 0.963 0.058 Uiso calc U R 1
H H15C 0.5026 0.9061 0.9012 0.058 Uiso calc U R 1
C C16 0.5519(2) 0.7296(5) 0.8901(6) 0.0459(17) Uani d . . 1
H H16A 0.519 0.7118 0.8849 0.069 Uiso calc U R 1
H H16B 0.5707 0.669 0.9276 0.069 Uiso calc U R 1
H H16C 0.5588 0.7438 0.8048 0.069 Uiso calc U R 1
C C17 0.61349(19) 0.8490(5) 0.9827(6) 0.0420(16) Uani d . . 1
H H17A 0.6308 0.7859 1.0193 0.063 Uiso calc U R 1
H H17B 0.6214 0.9115 1.0381 0.063 Uiso calc U R 1
H H17C 0.6215 0.8641 0.8988 0.063 Uiso calc U R 1
N N1 0.62024(16) 0.7440(3) 0.4497(4) 0.0290(11) Uani d . . 1
N N2 0.68056(17) 0.7287(4) 0.3141(4) 0.0339(12) Uani d . . 1
N N3 0.73433(15) 0.8710(4) 0.4202(5) 0.0327(12) Uani d . . 1
N N4 0.65908(17) 0.8921(4) 0.5903(4) 0.0339(12) Uani d . . 1
N N5 0.56267(15) 0.8270(4) 0.9704(4) 0.0318(12) Uani d . . 1
O O1 0.55333(14) 0.7496(3) 0.5427(4) 0.0445(11) Uani d . . 1
O O2 0.72332(15) 0.7042(4) 0.1504(5) 0.0565(13) Uani d . . 1
O O3 0.78506(14) 0.8708(3) 0.2814(4) 0.0477(12) Uani d . . 1
O O4 0.59397(15) 0.9232(3) 0.6825(4) 0.0480(12) Uani d . . 1

loop_
_atom_site_aniso_label
_atom_site_aniso_U_11
_atom_site_aniso_U_22
_atom_site_aniso_U_33
_atom_site_aniso_U_12
_atom_site_aniso_U_13
_atom_site_aniso_U_23
Ni1 0.0331(5) 0.0275(4) 0.0312(4) 0.0020(4) 0.0052(3) 0.0029(4)
C1 0.040(4) 0.022(3) 0.027(3) 0.000(3) -0.001(3) 0.000(3)
C2 0.047(4) 0.031(3) 0.033(3) -0.002(3) 0.001(3) 0.007(3)
C3 0.053(5) 0.030(4) 0.048(4) -0.009(3) -0.010(4) 0.002(3)
C4 0.069(5) 0.035(4) 0.038(4) 0.008(4) 0.006(4) -0.008(3)
C5 0.045(4) 0.038(4) 0.044(4) 0.002(3) 0.010(3) -0.009(3)
C6 0.037(4) 0.030(3) 0.027(3) 0.008(3) 0.007(3) 0.001(3)
C7 0.045(4) 0.029(4) 0.046(4) 0.015(3) 0.006(4) 0.000(3)
C8 0.032(4) 0.034(4) 0.041(4) 0.008(3) 0.010(3) 0.009(3)
C9 0.047(4) 0.029(3) 0.025(3) 0.001(3) 0.003(3) 0.006(3)
C10 0.043(4) 0.036(4) 0.024(3) 0.001(3) 0.006(3) 0.005(3)
C11 0.048(4) 0.060(5) 0.061(5) 0.010(4) 0.028(4) 0.006(4)
C12 0.058(5) 0.040(4) 0.055(4) -0.018(3) 0.006(4) -0.001(3)
C13 0.058(5) 0.045(4) 0.045(4) -0.003(3) -0.005(4) -0.008(3)
C14 0.049(4) 0.055(4) 0.027(3) 0.007(3) 0.007(3) 0.002(3)
C15 0.040(4) 0.039(4) 0.039(4) 0.013(3) 0.010(3) 0.004(3)
C16 0.049(4) 0.042(4) 0.046(4) -0.001(3) 0.005(3) -0.014(3)
C17 0.035(4) 0.044(4) 0.047(4) 0.001(3) 0.007(3) -0.007(3)
N1 0.036(3) 0.025(3) 0.025(3) 0.000(2) 0.002(2) -0.001(2)
N2 0.035(3) 0.030(3) 0.039(3) 0.006(2) 0.010(3) 0.001(2)
N3 0.030(3) 0.029(3) 0.038(3) 0.000(2) 0.003(2) 0.008(2)
N4 0.041(3) 0.027(3) 0.032(3) 0.001(2) -0.001(2) -0.002(2)
N5 0.032(3) 0.035(3) 0.029(3) 0.006(2) 0.006(2) -0.004(2)
O1 0.033(3) 0.052(3) 0.052(3) -0.008(2) 0.016(2) -0.003(2)
O2 0.061(3) 0.058(3) 0.057(3) -0.002(2) 0.032(3) -0.015(3)
O3 0.038(3) 0.052(3) 0.058(3) 0.002(2) 0.021(2) 0.006(2)
O4 0.058(3) 0.048(3) 0.042(3) -0.004(2) 0.021(2) -0.009(2)

loop_
_atom_type_symbol
_atom_type_description
_atom_type_scat_dispersion_real
_atom_type_scat_dispersion_imag
_atom_type_scat_source
C C 0.0033 0.0016 'International Tables Vol C Tables 4.2.6.8 and 6.1.1.4'
H H 0.0000 0.0000 'International Tables Vol C Tables 4.2.6.8 and 6.1.1.4'
N N 0.0061 0.0033 'International Tables Vol C Tables 4.2.6.8 and 6.1.1.4'
O O 0.0106 0.0060 'International Tables Vol C Tables 4.2.6.8 and 6.1.1.4'
Ni Ni 0.3393 1.1124 'International Tables Vol C Tables 4.2.6.8 and 6.1.1.4'

loop_
_geom_angle_atom_site_label_1
_geom_angle_atom_site_label_2
_geom_angle_atom_site_label_3
_geom_angle
N2 Ni1 N1 83.9(2)
N2 Ni1 N4 168.9(2)
N1 Ni1 N4 85.1(2)
N2 Ni1 N3 83.7(2)
N1 Ni1 N3 167.5(2)
N4 Ni1 N3 107.3(2)
C2 C1 N1 127.7(5)
C2 C1 C6 120.1(5)
N1 C1 C6 112.2(5)
C1 C2 C3 118.2(6)
C4 C3 C2 121.0(6)
C5 C4 C3 121.0(6)
C4 C5 C6 119.5(6)
C5 C6 N2 128.2(6)
C5 C6 C1 120.2(5)
N2 C6 C1 111.6(5)
O2 C7 N2 129.5(6)
O2 C7 C8 122.2(6)
N2 C7 C8 108.3(6)
N3 C8 O3 119.2(6)
N3 C8 C7 115.8(6)
O3 C8 C7 125.0(6)
O1 C9 N1 128.7(5)
O1 C9 C10 121.0(6)
N1 C9 C10 110.3(5)
O4 C10 N4 127.7(6)
O4 C10 C9 119.2(6)
N4 C10 C9 113.1(5)
C9 N1 C1 127.0(5)
C9 N1 Ni1 116.7(4)
C1 N1 Ni1 115.9(4)
C7 N2 C6 124.8(5)
C7 N2 Ni1 118.7(4)
C6 N2 Ni1 116.3(4)
C8 N3 C12 116.6(5)
C8 N3 Ni1 113.2(4)
C12 N3 Ni1 130.1(4)
C10 N4 C13 116.8(5)
C10 N4 Ni1 113.9(4)
C13 N4 Ni1 129.2(4)
C16 N5 C14 109.9(5)
C16 N5 C17 108.5(4)
C14 N5 C17 109.8(4)
C16 N5 C15 109.7(4)
C14 N5 C15 109.0(4)
C17 N5 C15 109.9(4)
C8 O3 C11 122.1(5)

loop_
_geom_bond_atom_site_label_1
_geom_bond_atom_site_label_2
_geom_bond_distance
Ni1 N2 1.838(5)
Ni1 N1 1.844(5)
Ni1 N4 1.894(5)
Ni1 N3 1.929(5)
C1 C2 1.380(7)
C1 N1 1.404(7)
C1 C6 1.412(8)
C2 C3 1.390(8)
C3 C4 1.381(9)
C4 C5 1.360(8)
C5 C6 1.373(8)
C6 N2 1.407(7)
C7 O2 1.234(7)
C7 N2 1.337(8)
C7 C8 1.530(8)
C8 N3 1.288(7)
C8 O3 1.330(7)
C9 O1 1.238(7)
C9 N1 1.348(7)
C9 C10 1.535(8)
C10 O4 1.245(7)
C10 N4 1.330(7)
C11 O3 1.455(7)
C12 N3 1.511(7)
C13 N4 1.485(7)
C14 N5 1.496(7)
C15 N5 1.499(7)
C16 N5 1.488(7)
C17 N5 1.497(7)
